data_7031783
loop_
_publ_author_name
'Ramaraj, A.'
'Nethaji, Munirathinam'
'Jagirdar, Balaji R.'

_publ_section_title
;
 Contrasting reactivity behaviour of the [RuHCl(CO)(PNP)] complex with
 electrophilic reagents XOTf (X = H, CH3, Me3Si).
;
_journal_issue 39
_journal_name_full 'Dalton transactions (Cambridge, England : 2003)'
_journal_page_first 14625
_journal_page_last 14635
_journal_paper_doi 10.1039/c4dt01570c
_journal_volume 43
_journal_year 2014
_chemical_formula_moiety 'C37 H36 N O4 F3 S P2 Ru'
_chemical_formula_sum 'C37 H36 F3 N O4 P2 Ru S'
_chemical_formula_weight 810.74
_chemical_name_systematic '[RuH(OTf)(CO)(PNP)]'
_chemical_properties_physical 'Air-sensitive, Moisture-sensitive, Oxygen-sensitive'
_space_group_IT_number 76
_symmetry_cell_setting tetragonal
_symmetry_space_group_name_Hall 'P 4w'
_symmetry_space_group_name_H-M 'P 41'
_atom_sites_solution_hydrogens geom
_atom_sites_solution_primary direct
_atom_sites_solution_secondary difmap
_audit_creation_method SHELXL-97
_cell_angle_alpha 90.00
_cell_angle_beta 90.00
_cell_angle_gamma 90.00
_cell_formula_units_Z 4
_cell_length_a 14.9117(6)
_cell_length_b 14.9117(6)
_cell_length_c 15.5134(7)
_cell_measurement_temperature 100(2)
_cell_measurement_theta_max 30.6
_cell_measurement_theta_min 3.0
_cell_volume 3449.5(3)
_computing_cell_refinement 'Bruker KAPPA APEX'
_computing_data_collection 'Bruker KAPPA APEX'
_computing_data_reduction 'Bruker SAINT'
_computing_molecular_graphics 'ORTEP 3'
_computing_publication_material WINGX
_computing_structure_refinement 'SHELXL-97 (Sheldrick, 2008)'
_computing_structure_solution 'SHELXL-97 (Sheldrick, 2008)'
_diffrn_ambient_temperature 100(2)
_diffrn_measured_fraction_theta_full 0.995
_diffrn_measured_fraction_theta_max 0.995
_diffrn_measurement_device_type 'CCD area detector'
_diffrn_measurement_method 'phi and omega scan'
_diffrn_radiation_monochromator graphite
_diffrn_radiation_source 'fine-focus sealed tube'
_diffrn_radiation_type MoK\a
_diffrn_radiation_wavelength 0.71073
_diffrn_reflns_av_R_equivalents 0.0819
_diffrn_reflns_av_sigmaI/netI 0.1101
_diffrn_reflns_limit_h_max 21
_diffrn_reflns_limit_h_min -20
_diffrn_reflns_limit_k_max 21
_diffrn_reflns_limit_k_min -20
_diffrn_reflns_limit_l_max 22
_diffrn_reflns_limit_l_min -22
_diffrn_reflns_number 96152
_diffrn_reflns_theta_full 30.64
_diffrn_reflns_theta_max 30.64
_diffrn_reflns_theta_min 2.96
_exptl_absorpt_coefficient_mu 0.666
_exptl_absorpt_correction_T_max 0.9364
_exptl_absorpt_correction_T_min 0.8512
_exptl_absorpt_correction_type empirical
_exptl_absorpt_process_details SADABS
_exptl_crystal_colour colorless
_exptl_crystal_density_diffrn 1.561
_exptl_crystal_density_method 'not measured'
_exptl_crystal_description block
_exptl_crystal_F_000 1656
_exptl_crystal_recrystallization_method 'crystallised from the reaction mixture'
_exptl_crystal_size_max 0.25
_exptl_crystal_size_mid 0.18
_exptl_crystal_size_min 0.10
_refine_diff_density_max 0.793
_refine_diff_density_min -0.701
_refine_diff_density_rms 0.123
_refine_ls_abs_structure_details 'Flack H D (1983), Acta Cryst. A39, 876-881'
_refine_ls_abs_structure_Flack -0.02(3)
_refine_ls_extinction_method none
_refine_ls_goodness_of_fit_ref 0.932
_refine_ls_hydrogen_treatment mixed
_refine_ls_matrix_type full
_refine_ls_number_parameters 446
_refine_ls_number_reflns 10500
_refine_ls_number_restraints 3
_refine_ls_restrained_S_all 0.932
_refine_ls_R_factor_all 0.1073
_refine_ls_R_factor_gt 0.0580
_refine_ls_shift/su_max 0.001
_refine_ls_shift/su_mean 0.000
_refine_ls_structure_factor_coef Fsqd
_refine_ls_weighting_details 'calc w=1/[\s^2^(Fo^2^)+(0.0580P)^2^+6.6001P] where P=(Fo^2^+2Fc^2^)/3'
_refine_ls_weighting_scheme calc
_refine_ls_wR_factor_gt 0.1012
_refine_ls_wR_factor_ref 0.1199
_reflns_number_gt 7653
_reflns_number_total 10500
_reflns_threshold_expression >2\s(I)
_cod_data_source_file c4dt01570c2.cif
_cod_data_source_block ram1
_cod_depositor_comments 'Adding full bibliography for 7031782--7031783.cif.'
_cod_original_sg_symbol_H-M P41
_cod_database_code 7031783

loop_
_symmetry_equiv_pos_as_xyz
'x, y, z'
'-y, x, z+1/4'
'y, -x, z+3/4'
'-x, -y, z+1/2'

loop_
_atom_site_label
_atom_site_type_symbol
_atom_site_fract_x
_atom_site_fract_y
_atom_site_fract_z
_atom_site_U_iso_or_equiv
_atom_site_adp_type
_atom_site_occupancy
_atom_site_symmetry_multiplicity
_atom_site_calc_flag
_atom_site_refinement_flags
Ru1 Ru 0.87063(2) 0.43193(2) 0.87048(2) 0.01389(8) Uani 1 1 d D
P1 P 0.71801(8) 0.42446(8) 0.84118(7) 0.0163(2) Uani 1 1 d .
P2 P 1.02356(7) 0.44609(7) 0.85909(7) 0.0147(2) Uani 1 1 d .
S1 S 0.84097(8) 0.25299(8) 1.00512(7) 0.0199(2) Uani 1 1 d .
F1 F 0.8839(3) 0.1115(2) 1.0942(3) 0.0571(11) Uani 1 1 d .
F2 F 0.9589(2) 0.1259(2) 0.9768(2) 0.0426(8) Uani 1 1 d .
F3 F 0.9903(2) 0.2085(2) 1.0856(2) 0.0401(8) Uani 1 1 d .
O1 O 0.8630(3) 0.5626(3) 1.0152(3) 0.0428(11) Uani 1 1 d .
O2 O 0.8942(2) 0.3026(2) 0.9423(2) 0.0210(7) Uani 1 1 d .
O3 O 0.8177(3) 0.3030(3) 1.0803(2) 0.0358(9) Uani 1 1 d .
O4 O 0.7720(2) 0.1993(2) 0.9668(3) 0.0352(9) Uani 1 1 d .
N1 N 0.8845(2) 0.3559(2) 0.7470(2) 0.0162(7) Uani 1 1 d .
C1 C 0.8640(3) 0.5101(3) 0.9610(3) 0.0211(10) Uani 1 1 d .
C2 C 1.0498(3) 0.3902(3) 0.7564(3) 0.0168(9) Uani 1 1 d .
H2A H 1.0991 0.4221 0.7268 0.020 Uiso 1 1 calc R
H2B H 1.0692 0.3277 0.7673 0.020 Uiso 1 1 calc R
C3 C 0.9657(3) 0.3906(3) 0.6999(3) 0.0170(9) Uani 1 1 d .
H3A H 0.9538 0.4525 0.6801 0.020 Uiso 1 1 calc R
H3B H 0.9764 0.3530 0.6483 0.020 Uiso 1 1 calc R
C4 C 0.8043(3) 0.3771(3) 0.6923(3) 0.0179(9) Uani 1 1 d .
H4A H 0.8060 0.3397 0.6397 0.021 Uiso 1 1 calc R
H4B H 0.8071 0.4407 0.6744 0.021 Uiso 1 1 calc R
C5 C 0.7166(3) 0.3605(3) 0.7395(3) 0.0199(10) Uani 1 1 d .
H5A H 0.7096 0.2957 0.7518 0.024 Uiso 1 1 calc R
H5B H 0.6655 0.3801 0.7034 0.024 Uiso 1 1 calc R
C6 C 0.8917(3) 0.2558(3) 0.7605(3) 0.0176(9) Uani 1 1 d .
H6A H 0.9466 0.2440 0.7946 0.021 Uiso 1 1 calc R
H6B H 0.8400 0.2365 0.7959 0.021 Uiso 1 1 calc R
C7 C 0.8948(3) 0.1976(3) 0.6812(3) 0.0216(10) Uani 1 1 d .
C8 C 0.9767(3) 0.1729(3) 0.6441(3) 0.0252(11) Uani 1 1 d .
H8 H 1.0308 0.1957 0.6679 0.030 Uiso 1 1 calc R
C9 C 0.9809(4) 0.1156(4) 0.5732(3) 0.0331(12) Uani 1 1 d .
H9 H 1.0371 0.0994 0.5489 0.040 Uiso 1 1 calc R
C10 C 0.9008(4) 0.0824(3) 0.5382(4) 0.0346(13) Uani 1 1 d .
H10 H 0.9026 0.0429 0.4902 0.042 Uiso 1 1 calc R
C11 C 0.8202(4) 0.1065(3) 0.5729(4) 0.0332(13) Uani 1 1 d .
H11 H 0.7662 0.0851 0.5477 0.040 Uiso 1 1 calc R
C12 C 0.8164(4) 0.1623(3) 0.6451(3) 0.0266(11) Uani 1 1 d .
H12 H 0.7600 0.1764 0.6700 0.032 Uiso 1 1 calc R
C13 C 0.6367(3) 0.3689(3) 0.9108(3) 0.0170(9) Uani 1 1 d .
C14 C 0.5716(3) 0.3115(3) 0.8800(3) 0.0200(9) Uani 1 1 d .
H14 H 0.5707 0.2957 0.8207 0.024 Uiso 1 1 calc R
C15 C 0.5069(3) 0.2766(3) 0.9358(3) 0.0232(10) Uani 1 1 d .
H15 H 0.4624 0.2369 0.9142 0.028 Uiso 1 1 calc R
C16 C 0.5069(3) 0.2990(3) 1.0210(3) 0.0240(10) Uani 1 1 d .
H16 H 0.4615 0.2768 1.0583 0.029 Uiso 1 1 calc R
C17 C 0.5737(3) 0.3543(4) 1.0523(3) 0.0282(11) Uani 1 1 d .
H17 H 0.5752 0.3691 1.1119 0.034 Uiso 1 1 calc R
C18 C 0.6385(3) 0.3883(3) 0.9973(3) 0.0231(10) Uani 1 1 d .
H18 H 0.6847 0.4255 1.0196 0.028 Uiso 1 1 calc R
C19 C 0.6577(3) 0.5283(3) 0.8134(3) 0.0188(9) Uani 1 1 d .
C20 C 0.5658(4) 0.5323(4) 0.8173(4) 0.0411(15) Uani 1 1 d .
H20 H 0.5333 0.4816 0.8373 0.049 Uiso 1 1 calc R
C21 C 0.5188(4) 0.6092(4) 0.7924(5) 0.0455(17) Uani 1 1 d .
H21 H 0.4552 0.6107 0.7962 0.055 Uiso 1 1 calc R
C22 C 0.5645(4) 0.6820(3) 0.7630(3) 0.0307(12) Uani 1 1 d .
H22 H 0.5328 0.7336 0.7441 0.037 Uiso 1 1 calc R
C23 C 0.6564(4) 0.6805(3) 0.7605(3) 0.0307(12) Uani 1 1 d .
H23 H 0.6883 0.7319 0.7413 0.037 Uiso 1 1 calc R
C24 C 0.7038(4) 0.6038(4) 0.7861(3) 0.0295(12) Uani 1 1 d .
H24 H 0.7675 0.6036 0.7847 0.035 Uiso 1 1 calc RD
C25 C 1.0962(3) 0.3965(3) 0.9391(3) 0.0170(9) Uani 1 1 d .
C26 C 1.1767(3) 0.3554(3) 0.9185(3) 0.0228(10) Uani 1 1 d .
H26 H 1.1935 0.3488 0.8598 0.027 Uiso 1 1 calc R
C27 C 1.2327(4) 0.3241(4) 0.9828(4) 0.0323(12) Uani 1 1 d .
H27 H 1.2875 0.2955 0.9680 0.039 Uiso 1 1 calc R
C28 C 1.2098(4) 0.3341(4) 1.0668(3) 0.0334(13) Uani 1 1 d .
H28 H 1.2500 0.3146 1.1104 0.040 Uiso 1 1 calc R
C29 C 1.1287(4) 0.3722(3) 1.0900(3) 0.0290(12) Uani 1 1 d .
H29 H 1.1129 0.3773 1.1491 0.035 Uiso 1 1 calc R
C30 C 1.0706(3) 0.4028(3) 1.0268(3) 0.0228(10) Uani 1 1 d .
H30 H 1.0142 0.4277 1.0422 0.027 Uiso 1 1 calc R
C31 C 1.0637(3) 0.5617(3) 0.8535(3) 0.0174(9) Uani 1 1 d .
C32 C 1.0716(3) 0.6099(3) 0.9300(3) 0.0217(10) Uani 1 1 d .
H32 H 1.0618 0.5804 0.9834 0.026 Uiso 1 1 calc R
C33 C 1.0934(3) 0.6998(3) 0.9295(3) 0.0245(10) Uani 1 1 d .
H33 H 1.0970 0.7321 0.9821 0.029 Uiso 1 1 calc R
C34 C 1.1099(3) 0.7423(3) 0.8527(3) 0.0265(11) Uani 1 1 d .
H34 H 1.1261 0.8040 0.8521 0.032 Uiso 1 1 calc R
C35 C 1.1030(3) 0.6954(3) 0.7760(3) 0.0257(11) Uani 1 1 d .
H35 H 1.1151 0.7248 0.7230 0.031 Uiso 1 1 calc R
C36 C 1.0785(3) 0.6061(3) 0.7762(3) 0.0204(10) Uani 1 1 d .
H36 H 1.0718 0.5750 0.7232 0.024 Uiso 1 1 calc R
C37 C 0.9241(4) 0.1713(4) 1.0424(4) 0.0299(12) Uani 1 1 d .
H1 H 0.881(3) 0.505(4) 0.810(4) 0.11(3) Uiso 1 1 d D

loop_
_atom_site_aniso_label
_atom_site_aniso_U_11
_atom_site_aniso_U_22
_atom_site_aniso_U_33
_atom_site_aniso_U_23
_atom_site_aniso_U_13
_atom_site_aniso_U_12
Ru1 0.01288(17) 0.01650(18) 0.01230(14) -0.00193(14) 0.00043(14) -0.00166(14)
P1 0.0152(6) 0.0165(6) 0.0171(5) -0.0026(4) -0.0007(4) 0.0002(4)
P2 0.0132(5) 0.0159(5) 0.0150(6) -0.0007(4) -0.0001(4) -0.0010(4)
S1 0.0216(6) 0.0194(6) 0.0187(6) 0.0051(4) 0.0036(4) 0.0009(5)
F1 0.061(2) 0.041(2) 0.069(3) 0.0352(18) 0.008(2) 0.0046(18)
F2 0.0428(19) 0.0362(19) 0.049(2) -0.0108(15) -0.0028(16) 0.0183(15)
F3 0.0406(19) 0.0386(19) 0.0411(19) 0.0037(15) -0.0191(15) 0.0078(15)
O1 0.028(2) 0.055(3) 0.045(2) -0.034(2) 0.0088(18) -0.0101(18)
O2 0.0195(17) 0.0275(18) 0.0158(16) 0.0047(14) 0.0030(13) -0.0007(14)
O3 0.045(2) 0.042(2) 0.0206(19) 0.0022(16) 0.0066(16) 0.0168(18)
O4 0.0245(19) 0.029(2) 0.053(3) 0.0029(17) -0.0037(17) -0.0057(16)
N1 0.0135(18) 0.0199(19) 0.0150(18) -0.0006(15) -0.0010(14) 0.0013(15)
C1 0.013(2) 0.030(3) 0.020(2) -0.013(2) 0.0036(18) -0.0043(19)
C2 0.017(2) 0.017(2) 0.016(2) -0.0035(17) 0.0019(17) 0.0005(17)
C3 0.017(2) 0.015(2) 0.018(2) -0.0024(17) 0.0005(17) 0.0016(17)
C4 0.018(2) 0.017(2) 0.019(2) -0.0006(17) -0.0019(17) -0.0003(18)
C5 0.016(2) 0.022(2) 0.021(2) -0.0031(18) -0.0013(18) 0.0026(18)
C6 0.019(2) 0.019(2) 0.014(2) 0.0021(17) 0.0003(17) 0.0014(18)
C7 0.028(3) 0.015(2) 0.022(2) 0.0019(18) -0.002(2) -0.0004(19)
C8 0.026(3) 0.021(2) 0.029(3) -0.0014(19) -0.001(2) 0.002(2)
C9 0.043(3) 0.027(3) 0.030(3) -0.006(2) 0.005(2) 0.007(2)
C10 0.060(4) 0.017(3) 0.027(3) -0.007(2) -0.005(3) 0.000(2)
C11 0.048(4) 0.012(2) 0.039(3) -0.002(2) -0.015(3) -0.009(2)
C12 0.030(3) 0.020(2) 0.030(3) -0.001(2) -0.003(2) -0.002(2)
C13 0.013(2) 0.015(2) 0.024(2) -0.0035(17) 0.0016(17) 0.0038(17)
C14 0.020(2) 0.019(2) 0.021(2) 0.0015(19) -0.0018(19) 0.0041(17)
C15 0.020(2) 0.016(2) 0.033(3) 0.005(2) -0.005(2) -0.0021(19)
C16 0.013(2) 0.027(3) 0.032(3) 0.008(2) 0.0046(19) 0.0025(19)
C17 0.028(3) 0.030(3) 0.026(3) 0.001(2) 0.004(2) 0.004(2)
C18 0.020(2) 0.022(2) 0.028(3) -0.006(2) 0.000(2) -0.0023(19)
C19 0.023(2) 0.016(2) 0.018(2) -0.0001(17) -0.0060(18) 0.0047(18)
C20 0.031(3) 0.017(3) 0.076(4) 0.001(3) -0.020(3) -0.003(2)
C21 0.035(3) 0.026(3) 0.076(5) -0.001(3) -0.030(3) 0.004(3)
C22 0.043(3) 0.020(3) 0.029(3) -0.003(2) -0.018(2) 0.013(2)
C23 0.050(4) 0.019(3) 0.023(2) 0.006(2) 0.014(2) 0.008(2)
C24 0.032(3) 0.030(3) 0.027(3) 0.001(2) 0.014(2) 0.006(2)
C25 0.013(2) 0.017(2) 0.021(2) 0.0001(18) -0.0044(17) -0.0034(17)
C26 0.024(2) 0.024(2) 0.021(2) -0.0050(19) -0.0054(19) 0.003(2)
C27 0.033(3) 0.025(3) 0.039(3) -0.005(2) -0.011(2) 0.009(2)
C28 0.043(3) 0.027(3) 0.030(3) -0.004(2) -0.024(2) 0.009(2)
C29 0.041(3) 0.031(3) 0.015(2) 0.000(2) -0.008(2) 0.000(2)
C30 0.026(3) 0.022(2) 0.021(2) 0.0002(19) 0.001(2) -0.003(2)
C31 0.0092(19) 0.018(2) 0.025(3) 0.0004(17) -0.0004(17) -0.0017(16)
C32 0.019(2) 0.019(2) 0.027(3) 0.001(2) 0.002(2) -0.0035(19)
C33 0.017(2) 0.026(3) 0.031(3) -0.006(2) -0.004(2) -0.0010(19)
C34 0.017(2) 0.022(2) 0.041(3) 0.002(2) -0.002(2) -0.0041(19)
C35 0.025(3) 0.025(3) 0.027(3) 0.008(2) 0.003(2) 0.003(2)
C36 0.014(2) 0.025(3) 0.022(2) 0.0013(19) -0.0017(18) 0.0028(18)
C37 0.030(3) 0.027(3) 0.033(3) 0.012(2) 0.002(2) 0.006(2)

loop_
_atom_type_symbol
_atom_type_description
_atom_type_scat_dispersion_real
_atom_type_scat_dispersion_imag
_atom_type_scat_source
C C 0.0033 0.0016 'International Tables Vol C Tables 4.2.6.8 and 6.1.1.4'
N N 0.0061 0.0033 'International Tables Vol C Tables 4.2.6.8 and 6.1.1.4'
O O 0.0106 0.0060 'International Tables Vol C Tables 4.2.6.8 and 6.1.1.4'
F F 0.0171 0.0103 'International Tables Vol C Tables 4.2.6.8 and 6.1.1.4'
P P 0.1023 0.0942 'International Tables Vol C Tables 4.2.6.8 and 6.1.1.4'
S S 0.1246 0.1234 'International Tables Vol C Tables 4.2.6.8 and 6.1.1.4'
H H 0.0000 0.0000 'International Tables Vol C Tables 4.2.6.8 and 6.1.1.4'
Ru Ru -1.2594 0.8363 'International Tables Vol C Tables 4.2.6.8 and 6.1.1.4'

loop_
_geom_angle_atom_site_label_1
_geom_angle_atom_site_label_2
_geom_angle_atom_site_label_3
_geom_angle
C1 Ru1 N1 170.69(19)
C1 Ru1 O2 100.01(18)
N1 Ru1 O2 88.60(13)
C1 Ru1 P2 93.13(14)
N1 Ru1 P2 83.60(10)
O2 Ru1 P2 87.81(9)
C1 Ru1 P1 97.33(14)
N1 Ru1 P1 84.20(9)
O2 Ru1 P1 102.03(9)
P2 Ru1 P1 164.11(4)
C1 Ru1 H1 91(3)
N1 Ru1 H1 79(3)
O2 Ru1 H1 161.7(15)
P2 Ru1 H1 77.2(16)
P1 Ru1 H1 91(2)
C13 P1 C19 101.3(2)
C13 P1 C5 105.3(2)
C19 P1 C5 103.2(2)
C13 P1 Ru1 123.87(15)
C19 P1 Ru1 118.95(16)
C5 P1 Ru1 101.76(15)
C25 P2 C31 102.8(2)
C25 P2 C2 106.4(2)
C31 P2 C2 108.5(2)
C25 P2 Ru1 120.33(15)
C31 P2 Ru1 114.56(14)
C2 P2 Ru1 103.66(15)
O3 S1 O4 117.2(2)
O3 S1 O2 114.4(2)
O4 S1 O2 113.4(2)
O3 S1 C37 104.7(2)
O4 S1 C37 104.2(2)
O2 S1 C37 100.4(2)
S1 O2 Ru1 132.8(2)
C4 N1 C3 107.1(3)
C4 N1 C6 110.1(3)
C3 N1 C6 110.5(3)
C4 N1 Ru1 107.7(3)
C3 N1 Ru1 108.4(3)
C6 N1 Ru1 112.8(3)
O1 C1 Ru1 175.9(4)
C3 C2 P2 108.7(3)
C3 C2 H2A 110.0
P2 C2 H2A 110.0
C3 C2 H2B 110.0
P2 C2 H2B 110.0
H2A C2 H2B 108.3
N1 C3 C2 112.3(4)
N1 C3 H3A 109.1
C2 C3 H3A 109.1
N1 C3 H3B 109.1
C2 C3 H3B 109.1
H3A C3 H3B 107.9
N1 C4 C5 112.4(4)
N1 C4 H4A 109.1
C5 C4 H4A 109.1
N1 C4 H4B 109.1
C5 C4 H4B 109.1
H4A C4 H4B 107.9
C4 C5 P1 108.5(3)
C4 C5 H5A 110.0
P1 C5 H5A 110.0
C4 C5 H5B 110.0
P1 C5 H5B 110.0
H5A C5 H5B 108.4
C7 C6 N1 117.3(4)
C7 C6 H6A 108.0
N1 C6 H6A 108.0
C7 C6 H6B 108.0
N1 C6 H6B 108.0
H6A C6 H6B 107.2
C12 C7 C8 117.8(4)
C12 C7 C6 121.2(4)
C8 C7 C6 120.9(4)
C9 C8 C7 121.7(5)
C9 C8 H8 119.2
C7 C8 H8 119.2
C8 C9 C10 118.9(5)
C8 C9 H9 120.5
C10 C9 H9 120.5
C11 C10 C9 120.3(5)
C11 C10 H10 119.9
C9 C10 H10 119.9
C10 C11 C12 120.6(5)
C10 C11 H11 119.7
C12 C11 H11 119.7
C11 C12 C7 120.8(5)
C11 C12 H12 119.6
C7 C12 H12 119.6
C18 C13 C14 118.9(4)
C18 C13 P1 118.0(4)
C14 C13 P1 123.0(4)
C13 C14 C15 120.1(4)
C13 C14 H14 119.9
C15 C14 H14 119.9
C16 C15 C14 120.6(4)
C16 C15 H15 119.7
C14 C15 H15 119.7
C15 C16 C17 119.2(5)
C15 C16 H16 120.4
C17 C16 H16 120.4
C16 C17 C18 120.2(5)
C16 C17 H17 119.9
C18 C17 H17 119.9
C13 C18 C17 120.8(5)
C13 C18 H18 119.6
C17 C18 H18 119.6
C20 C19 C24 118.2(4)
C20 C19 P1 120.9(4)
C24 C19 P1 120.8(4)
C19 C20 C21 121.6(6)
C19 C20 H20 119.2
C21 C20 H20 119.2
C22 C21 C20 119.8(6)
C22 C21 H21 120.1
C20 C21 H21 120.1
C21 C22 C23 119.8(5)
C21 C22 H22 120.1
C23 C22 H22 120.1
C22 C23 C24 120.6(5)
C22 C23 H23 119.7
C24 C23 H23 119.7
C19 C24 C23 120.0(5)
C19 C24 H24 120.0
C23 C24 H24 120.0
C26 C25 C30 119.0(4)
C26 C25 P2 122.8(4)
C30 C25 P2 118.2(3)
C27 C26 C25 120.4(5)
C27 C26 H26 119.8
C25 C26 H26 119.8
C28 C27 C26 120.2(5)
C28 C27 H27 119.9
C26 C27 H27 119.9
C27 C28 C29 121.1(5)
C27 C28 H28 119.5
C29 C28 H28 119.5
C28 C29 C30 119.8(5)
C28 C29 H29 120.1
C30 C29 H29 120.1
C29 C30 C25 119.3(5)
C29 C30 H30 120.3
C25 C30 H30 120.3
C36 C31 C32 118.4(4)
C36 C31 P2 123.0(3)
C32 C31 P2 118.3(3)
C33 C32 C31 121.2(4)
C33 C32 H32 119.4
C31 C32 H32 119.4
C34 C33 C32 119.8(5)
C34 C33 H33 120.1
C32 C33 H33 120.1
C33 C34 C35 119.9(4)
C33 C34 H34 120.0
C35 C34 H34 120.0
C36 C35 C34 120.4(5)
C36 C35 H35 119.8
C34 C35 H35 119.8
C35 C36 C31 120.3(4)
C35 C36 H36 119.9
C31 C36 H36 119.9
F3 C37 F2 108.2(4)
F3 C37 F1 108.1(4)
F2 C37 F1 107.2(4)
F3 C37 S1 112.8(4)
F2 C37 S1 111.2(4)
F1 C37 S1 109.2(4)

loop_
_geom_bond_atom_site_label_1
_geom_bond_atom_site_label_2
_geom_bond_distance
Ru1 C1 1.827(4)
Ru1 N1 2.236(4)
Ru1 O2 2.254(3)
Ru1 P2 2.2970(11)
Ru1 P1 2.3234(12)
Ru1 H1 1.44(2)
P1 C13 1.824(5)
P1 C19 1.841(4)
P1 C5 1.843(5)
P2 C25 1.806(4)
P2 C31 1.827(4)
P2 C2 1.840(4)
S1 O3 1.428(4)
S1 O4 1.432(4)
S1 O2 1.459(3)
S1 C37 1.832(5)
F1 C37 1.341(6)
F2 C37 1.328(6)
F3 C37 1.316(6)
O1 C1 1.149(6)
N1 C4 1.499(5)
N1 C3 1.504(6)
N1 C6 1.511(6)
C2 C3 1.531(6)
C2 H2A 0.9900
C2 H2B 0.9900
C3 H3A 0.9900
C3 H3B 0.9900
C4 C5 1.520(6)
C4 H4A 0.9900
C4 H4B 0.9900
C5 H5A 0.9900
C5 H5B 0.9900
C6 C7 1.507(6)
C6 H6A 0.9900
C6 H6B 0.9900
C7 C12 1.398(7)
C7 C8 1.399(7)
C8 C9 1.394(7)
C8 H8 0.9500
C9 C10 1.402(8)
C9 H9 0.9500
C10 C11 1.365(8)
C10 H10 0.9500
C11 C12 1.396(7)
C11 H11 0.9500
C12 H12 0.9500
C13 C18 1.372(7)
C13 C14 1.380(6)
C14 C15 1.397(7)
C14 H14 0.9500
C15 C16 1.363(7)
C15 H15 0.9500
C16 C17 1.382(7)
C16 H16 0.9500
C17 C18 1.385(7)
C17 H17 0.9500
C18 H18 0.9500
C19 C20 1.373(7)
C19 C24 1.386(7)
C20 C21 1.398(8)
C20 H20 0.9500
C21 C22 1.360(9)
C21 H21 0.9500
C22 C23 1.372(8)
C22 H22 0.9500
C23 C24 1.402(7)
C23 H23 0.9500
C24 H24 0.9500
C25 C26 1.385(7)
C25 C30 1.416(7)
C26 C27 1.383(7)
C26 H26 0.9500
C27 C28 1.356(8)
C27 H27 0.9500
C28 C29 1.384(8)
C28 H28 0.9500
C29 C30 1.386(7)
C29 H29 0.9500
C30 H30 0.9500
C31 C36 1.388(6)
C31 C32 1.393(6)
C32 C33 1.379(7)
C32 H32 0.9500
C33 C34 1.372(7)
C33 H33 0.9500
C34 C35 1.383(7)
C34 H34 0.9500
C35 C36 1.380(7)
C35 H35 0.9500
C36 H36 0.9500
